data_4305802
loop_
_publ_author_name
'Malgorzata Kondracka'
'Ulli Englert'

_publ_contact_author_address
;
      Institut fuer Anorganische Chemie
      RWTH Aachen
      Landoltweg 1
      52074 Aachen
      Germany
;
_publ_contact_author_email ullrich.englert@ac.rwth-aachen.de
_publ_contact_author_fax 0049-241-8092288
_publ_contact_author_name 'Ulli Englert'
_publ_contact_author_phone 0049-241-8090074
_publ_section_title
;
Bimetallic Coordination Polymers via Combination of Substitution-Inert
Building Blocks and Labile Connectors
;
_journal_name_full 'Inorganic Chemistry'
_journal_page_first 10246
_journal_page_last 10257
_journal_paper_doi 10.1021/ic800748f
_journal_volume 47
_journal_year 2008
_chemical_formula_moiety 'C18 H18 Cr N3 O6'
_chemical_formula_sum 'C18 H18 Cr N3 O6'
_chemical_formula_weight 424.35
_chemical_name_common 'compound 1, polymorph beta'
_chemical_name_systematic
; 
 ? 
;
_space_group_IT_number 165
_symmetry_cell_setting trigonal
_symmetry_space_group_name_Hall '-P 3 2"c'
_symmetry_space_group_name_H-M 'P -3 c 1'
_atom_sites_solution_hydrogens geom
_atom_sites_solution_primary direct
_atom_sites_solution_secondary difmap
_audit_creation_method SHELXL-97
_cell_angle_alpha 90.00
_cell_angle_beta 90.00
_cell_angle_gamma 120.00
_cell_formula_units_Z 2
_cell_length_a 10.5565(4)
_cell_length_b 10.5565(4)
_cell_length_c 10.2081(9)
_cell_measurement_reflns_used 1647
_cell_measurement_temperature 130(2)
_cell_measurement_theta_max 30.06
_cell_measurement_theta_min 2.23
_cell_volume 985.18(10)
_computing_cell_refinement 'Bruker SMART'
_computing_data_collection 'Bruker SMART'
_computing_data_reduction 'Bruker SAINT'
_computing_molecular_graphics 'Bruker SHELXTL'
_computing_publication_material 'Bruker SHELXTL'
_computing_structure_refinement 'SHELXL-97 (Sheldrick, 1997)'
_computing_structure_solution 'SHELXS-97 (Sheldrick, 1990)'
_diffrn_ambient_temperature 130(2)
_diffrn_measured_fraction_theta_full 0.984
_diffrn_measured_fraction_theta_max 0.984
_diffrn_measurement_device_type 'CCD area detector'
_diffrn_measurement_method 'omega scans'
_diffrn_radiation_monochromator graphite
_diffrn_radiation_source 'fine-focus sealed tube'
_diffrn_radiation_type MoK\a
_diffrn_radiation_wavelength 0.71073
_diffrn_reflns_av_R_equivalents 0.0434
_diffrn_reflns_av_sigmaI/netI 0.0158
_diffrn_reflns_limit_h_max 15
_diffrn_reflns_limit_h_min -14
_diffrn_reflns_limit_k_max 12
_diffrn_reflns_limit_k_min -15
_diffrn_reflns_limit_l_max 14
_diffrn_reflns_limit_l_min -14
_diffrn_reflns_number 15357
_diffrn_reflns_theta_full 30.47
_diffrn_reflns_theta_max 30.47
_diffrn_reflns_theta_min 1.99
_exptl_absorpt_coefficient_mu 0.620
_exptl_absorpt_correction_T_max 0.92
_exptl_absorpt_correction_T_min 0.79
_exptl_absorpt_correction_type multi-scan
_exptl_absorpt_process_details Platon
_exptl_crystal_colour red
_exptl_crystal_density_diffrn 1.431
_exptl_crystal_density_method 'not measured'
_exptl_crystal_description prism
_exptl_crystal_F_000 438
_exptl_crystal_size_max 0.47
_exptl_crystal_size_mid 0.27
_exptl_crystal_size_min 0.13
_refine_diff_density_max 1.475
_refine_diff_density_min -0.522
_refine_diff_density_rms 0.132
_refine_ls_extinction_method none
_refine_ls_goodness_of_fit_ref 1.131
_refine_ls_hydrogen_treatment constr
_refine_ls_matrix_type full
_refine_ls_number_parameters 47
_refine_ls_number_reflns 990
_refine_ls_number_restraints 0
_refine_ls_restrained_S_all 1.131
_refine_ls_R_factor_all 0.0587
_refine_ls_R_factor_gt 0.0565
_refine_ls_shift/su_max 0.001
_refine_ls_shift/su_mean 0.000
_refine_ls_structure_factor_coef Fsqd
_refine_ls_weighting_details 'calc w=1/[\s^2^(Fo^2^)+(0.0973P)^2^+0.7433P] where P=(Fo^2^+2Fc^2^)/3'
_refine_ls_weighting_scheme calc
_refine_ls_wR_factor_gt 0.1517
_refine_ls_wR_factor_ref 0.1536
_reflns_number_gt 921
_reflns_number_total 990
_reflns_threshold_expression >2sigma(I)
_cod_data_source_file ic800748f_si_001_02.cif
_cod_data_source_block comp1beta
_cod_depositor_comments
;
The following automatic conversions were performed:
'_symmetry_cell_setting' value 'Trigonal' changed to 'trigonal' according
to '/home/saulius/struct/CIF-dictionaries/cif_core.dic' dictionary named
'cif_core.dic' version 2.4.1 from 2010-06-29.

Automatic conversion script
Id: cif_fix_enum 1527 2010-12-29 10:47:43Z saulius 
;
_cod_database_code 4305802

loop_
_symmetry_equiv_pos_as_xyz
'x, y, z'
'-y, x-y, z'
'-x+y, -x, z'
'y, x, -z+1/2'
'-x, -x+y, -z+1/2'
'x-y, -y, -z+1/2'
'-x, -y, -z'
'y, -x+y, -z'
'x-y, x, -z'
'-y, -x, z-1/2'
'x, x-y, z-1/2'
'-x+y, y, z-1/2'

loop_
_atom_site_label
_atom_site_type_symbol
_atom_site_fract_x
_atom_site_fract_y
_atom_site_fract_z
_atom_site_U_iso_or_equiv
_atom_site_adp_type
_atom_site_occupancy
_atom_site_symmetry_multiplicity
_atom_site_calc_flag
_atom_site_refinement_flags
_atom_site_disorder_assembly
_atom_site_disorder_group
Cr1 Cr 0.0000 0.0000 0.2500 0.0145(3) Uani 1 6 d S . .
O1 O 0.08914(19) 0.1753(2) 0.14079(19) 0.0206(4) Uani 1 1 d . . .
N1 N 0.0000 0.5556(3) 0.2500 0.0399(10) Uani 1 2 d S . .
C1 C 0.1641(4) 0.4058(3) 0.0497(3) 0.0269(5) Uani 1 1 d . . .
H1A H 0.2636 0.4219 0.0412 0.040 Uiso 1 1 calc R . .
H1B H 0.1686 0.4971 0.0765 0.040 Uiso 1 1 calc R . .
H1C H 0.1136 0.3740 -0.0347 0.040 Uiso 1 1 calc R . .
C2 C 0.0821(3) 0.2898(3) 0.1513(2) 0.0204(5) Uani 1 1 d . . .
C3 C 0.0000 0.3125(3) 0.2500 0.0169(5) Uani 1 2 d S . .
C4 C 0.0000 0.4472(3) 0.2500 0.0245(7) Uani 1 2 d S . .

loop_
_atom_site_aniso_label
_atom_site_aniso_U_11
_atom_site_aniso_U_22
_atom_site_aniso_U_33
_atom_site_aniso_U_23
_atom_site_aniso_U_13
_atom_site_aniso_U_12
Cr1 0.0122(3) 0.0122(3) 0.0190(4) 0.000 0.000 0.00612(15)
O1 0.0192(8) 0.0197(9) 0.0228(10) 0.0015(7) 0.0032(6) 0.0096(7)
N1 0.070(3) 0.0304(12) 0.0327(17) 0.0073(11) 0.015(2) 0.0348(14)
C1 0.0327(14) 0.0215(11) 0.0238(10) 0.0064(10) 0.0074(12) 0.0115(11)
C2 0.0182(10) 0.0204(11) 0.0202(10) -0.0005(8) -0.0016(8) 0.0079(9)
C3 0.0224(13) 0.0155(9) 0.0152(11) -0.0008(6) -0.0015(12) 0.0112(7)
C4 0.0365(19) 0.0229(11) 0.0187(14) 0.0024(8) 0.0047(16) 0.0183(9)

loop_
_atom_type_symbol
_atom_type_description
_atom_type_scat_dispersion_real
_atom_type_scat_dispersion_imag
_atom_type_scat_source
C C 0.0033 0.0016 'International Tables Vol C Tables 4.2.6.8 and 6.1.1.4'
H H 0.0000 0.0000 'International Tables Vol C Tables 4.2.6.8 and 6.1.1.4'
Cr Cr 0.3209 0.6236 'International Tables Vol C Tables 4.2.6.8 and 6.1.1.4'
N N 0.0061 0.0033 'International Tables Vol C Tables 4.2.6.8 and 6.1.1.4'
O O 0.0106 0.0060 'International Tables Vol C Tables 4.2.6.8 and 6.1.1.4'

loop_
_geom_angle_atom_site_label_1
_geom_angle_atom_site_label_2
_geom_angle_atom_site_label_3
_geom_angle
_geom_angle_site_symmetry_1
_geom_angle_site_symmetry_3
_geom_angle_publ_flag
O1 Cr1 O1 88.72(11) . 4 ?
O1 Cr1 O1 90.63(9) . 2 ?
O1 Cr1 O1 179.09(9) 4 2 ?
O1 Cr1 O1 90.02(11) . 5 ?
O1 Cr1 O1 90.63(9) 4 5 ?
O1 Cr1 O1 88.72(11) 2 5 ?
O1 Cr1 O1 90.63(9) . 3 ?
O1 Cr1 O1 90.02(11) 4 3 ?
O1 Cr1 O1 90.63(9) 2 3 ?
O1 Cr1 O1 179.09(9) 5 3 ?
O1 Cr1 O1 179.09(9) . 6 ?
O1 Cr1 O1 90.63(9) 4 6 ?
O1 Cr1 O1 90.02(11) 2 6 ?
O1 Cr1 O1 90.63(9) 5 6 ?
O1 Cr1 O1 88.72(11) 3 6 ?
C2 O1 Cr1 129.30(17) . . ?
C2 C1 H1A 109.5 . . ?
C2 C1 H1B 109.5 . . ?
H1A C1 H1B 109.5 . . ?
C2 C1 H1C 109.5 . . ?
H1A C1 H1C 109.5 . . ?
H1B C1 H1C 109.5 . . ?
O1 C2 C3 123.9(2) . . ?
O1 C2 C1 116.1(2) . . ?
C3 C2 C1 120.1(2) . . ?
C4 C3 C2 118.17(15) . . ?
C4 C3 C2 118.17(15) . 5 ?
C2 C3 C2 123.7(3) . 5 ?
N1 C4 C3 180.000(1) . . ?

loop_
_geom_bond_atom_site_label_1
_geom_bond_atom_site_label_2
_geom_bond_distance
_geom_bond_site_symmetry_2
_geom_bond_publ_flag
Cr1 O1 1.953(2) . ?
Cr1 O1 1.953(2) 4 ?
Cr1 O1 1.953(2) 2 ?
Cr1 O1 1.953(2) 5 ?
Cr1 O1 1.953(2) 3 ?
Cr1 O1 1.953(2) 6 ?
O1 C2 1.251(3) . ?
N1 C4 1.144(5) . ?
C1 C2 1.505(3) . ?
C1 H1A 0.9800 . ?
C1 H1B 0.9800 . ?
C1 H1C 0.9800 . ?
C2 C3 1.426(3) . ?
C3 C4 1.422(4) . ?
C3 C2 1.426(3) 5 ?
